data_4033399
loop_
_publ_author_name
'Zhao, Meng-Yao'
'Wang, De-Xian'
'Wang, Mei-Xiang'

_publ_section_title
;
 Synthesis, Structure, and Properties of Corona[6]arenes and Their
 Assembly with Anions in the Crystalline State.
;
_journal_issue 3
_journal_name_full 'The Journal of organic chemistry'
_journal_page_first 1502
_journal_page_last 1509
_journal_paper_doi 10.1021/acs.joc.7b03136
_journal_volume 83
_journal_year 2018
_chemical_formula_moiety 'C32 H22 N10 O6, 2(C3 H7 N O)'
_chemical_formula_sum 'C38 H36 N12 O8'
_chemical_formula_weight 788.79
_space_group_crystal_system monoclinic
_space_group_IT_number 14
_space_group_name_Hall '-P 2ybc'
_space_group_name_H-M_alt 'P 1 21/c 1'
_symmetry_space_group_name_Hall '-P 2ybc'
_symmetry_space_group_name_H-M 'P 1 21/c 1'
_atom_sites_solution_hydrogens geom
_atom_sites_solution_primary dual
_audit_creation_date 2017-08-31
_audit_creation_method
;
Olex2 1.2
(compiled 2017.08.10 svn.r3458 for OlexSys, GUI svn.r5381)
;
_cell_angle_alpha 90
_cell_angle_beta 110.957(7)
_cell_angle_gamma 90
_cell_formula_units_Z 2
_cell_length_a 12.2074(7)
_cell_length_b 15.7470(8)
_cell_length_c 10.7007(6)
_cell_measurement_reflns_used 5481
_cell_measurement_temperature 173(2)
_cell_measurement_theta_max 31.3290
_cell_measurement_theta_min 2.1850
_cell_volume 1920.9(2)
_computing_cell_refinement 'CrysAlisPro 1.171.39.9d (Rigaku OD, 2015)'
_computing_data_collection 'CrystalClear (Rigaku Inc., 2007)'
_computing_data_reduction 'CrysAlisPro 1.171.39.9d (Rigaku OD, 2015)'
_computing_molecular_graphics 'Olex2 (Dolomanov et al., 2009)'
_computing_publication_material 'CIFTAB (Sheldrick, 2013)'
_computing_structure_refinement 'ShelXL (Sheldrick, 2015)'
_computing_structure_solution 'ShelXT (Sheldrick, 2015)'
_diffrn_ambient_temperature 173.15
_diffrn_measured_fraction_theta_full 0.995
_diffrn_measured_fraction_theta_max 0.986
_diffrn_measurement_device_type 'MM007-HF CCD(Saturn 724+)'
_diffrn_measurement_method '\w scans at fixed \c = 45\%'
_diffrn_radiation_monochromator Confocal
_diffrn_radiation_type MoK\a
_diffrn_radiation_wavelength 0.71073
_diffrn_reflns_av_R_equivalents 0.0504
_diffrn_reflns_av_unetI/netI 0.0610
_diffrn_reflns_Laue_measured_fraction_full 0.995
_diffrn_reflns_Laue_measured_fraction_max 0.986
_diffrn_reflns_limit_h_max 15
_diffrn_reflns_limit_h_min -15
_diffrn_reflns_limit_k_max 20
_diffrn_reflns_limit_k_min -18
_diffrn_reflns_limit_l_max 13
_diffrn_reflns_limit_l_min -13
_diffrn_reflns_number 12766
_diffrn_reflns_point_group_measured_fraction_full 0.995
_diffrn_reflns_point_group_measured_fraction_max 0.986
_diffrn_reflns_theta_full 25.242
_diffrn_reflns_theta_max 27.498
_diffrn_reflns_theta_min 1.786
_diffrn_source 'Rotating Anode'
_exptl_absorpt_coefficient_mu 0.099
_exptl_absorpt_correction_T_max 1.00000
_exptl_absorpt_correction_T_min 0.83923
_exptl_absorpt_correction_type multi-scan
_exptl_absorpt_process_details
;
CrysAlisPro 1.171.39.9d (Rigaku Oxford Diffraction, 2015)
Empirical absorption correction using spherical harmonics,
 implemented in SCALE3 ABSPACK scaling algorithm.
;
_exptl_crystal_colour red
_exptl_crystal_density_diffrn 1.364
_exptl_crystal_description block
_exptl_crystal_F_000 824
_exptl_crystal_size_max 0.256
_exptl_crystal_size_mid 0.218
_exptl_crystal_size_min 0.141
_refine_diff_density_max 0.231
_refine_diff_density_min -0.242
_refine_diff_density_rms 0.050
_refine_ls_extinction_method none
_refine_ls_goodness_of_fit_ref 1.022
_refine_ls_hydrogen_treatment constr
_refine_ls_matrix_type full
_refine_ls_number_parameters 265
_refine_ls_number_reflns 4344
_refine_ls_number_restraints 0
_refine_ls_restrained_S_all 1.022
_refine_ls_R_factor_all 0.1070
_refine_ls_R_factor_gt 0.0591
_refine_ls_shift/su_max 0.001
_refine_ls_shift/su_mean 0.000
_refine_ls_structure_factor_coef Fsqd
_refine_ls_weighting_details 'w=1/[\s^2^(Fo^2^)+(0.0659P)^2^+0.3612P] where P=(Fo^2^+2Fc^2^)/3'
_refine_ls_weighting_scheme calc
_refine_ls_wR_factor_gt 0.1326
_refine_ls_wR_factor_ref 0.1563
_reflns_Friedel_coverage 0.000
_reflns_number_gt 2693
_reflns_number_total 4344
_reflns_threshold_expression 'I > 2\s(I)'
_cod_data_source_file jo7b03136_si_001.cif
_cod_data_source_block a
_cod_depositor_comments 'Adding full bibliography for 4033391--4033399.cif.'
_cod_database_code 4033399
_shelx_shelxl_version_number 2016/6
_shelx_space_group_comment
;
The symmetry employed for this shelxl refinement is uniquely defined
by the following loop, which should always be used as a source of
symmetry information in preference to the above space-group names.
They are only intended as comments.
;
_shelx_estimated_absorpt_t_max 0.986
_shelx_estimated_absorpt_t_min 0.975
_olex2_refinement_description
;
1. Fixed Uiso
 At 1.2 times of:
  All C(H) groups
 At 1.5 times of:
  All C(H,H,H) groups
2.a Aromatic/amide H refined with riding coordinates:
 C4(H4), C5(H5), C7(H7), C8(H8), C10(H10), C11(H11), C13(H13), C14(H14),
 C19(H19)
2.b Idealised Me refined as rotating group:
 C16(H16A,H16B,H16C), C17(H17A,H17B,H17C), C18(H18A,H18B,H18C)
;
_olex2_submission_special_instructions 'No special instructions were received'

loop_
_space_group_symop_operation_xyz
'x, y, z'
'-x, y+1/2, -z+1/2'
'-x, -y, -z'
'x, -y-1/2, z-1/2'

loop_
_atom_site_label
_atom_site_type_symbol
_atom_site_fract_x
_atom_site_fract_y
_atom_site_fract_z
_atom_site_U_iso_or_equiv
_atom_site_adp_type
_atom_site_occupancy
_atom_site_site_symmetry_order
_atom_site_calc_flag
_atom_site_refinement_flags_posn
O1 O 0.21415(13) 0.53177(10) 0.48350(14) 0.0358(4) Uani 1 1 d .
O2 O 0.64516(13) 0.63656(10) 0.63516(14) 0.0377(4) Uani 1 1 d .
O3 O -0.04453(15) 0.23884(10) 0.88011(16) 0.0462(5) Uani 1 1 d .
N1 N 0.35915(16) 0.59357(13) 0.43490(18) 0.0376(5) Uani 1 1 d .
N2 N 0.46902(16) 0.62093(12) 0.47387(18) 0.0386(5) Uani 1 1 d .
N3 N 0.50992(16) 0.55408(12) 0.68446(19) 0.0373(5) Uani 1 1 d .
N4 N 0.39926(16) 0.52717(12) 0.64658(19) 0.0370(5) Uani 1 1 d .
N5 N 0.05498(15) 0.34522(11) 0.82911(17) 0.0303(4) Uani 1 1 d .
C1 C 0.32880(19) 0.55204(14) 0.5267(2) 0.0308(5) Uani 1 1 d .
C2 C 0.53623(18) 0.60369(14) 0.6002(2) 0.0306(5) Uani 1 1 d .
C3 C 0.71660(19) 0.63804(14) 0.7722(2) 0.0302(5) Uani 1 1 d .
C4 C 0.82838(19) 0.60668(14) 0.8061(2) 0.0334(5) Uani 1 1 d .
H4 H 0.853435 0.581563 0.740182 0.040 Uiso 1 1 calc R
C5 C 0.90414(19) 0.61220(14) 0.9379(2) 0.0333(5) Uani 1 1 d .
H5 H 0.981736 0.590684 0.962889 0.040 Uiso 1 1 calc R
C6 C 0.86705(18) 0.64889(13) 1.0330(2) 0.0286(5) Uani 1 1 d .
C7 C 0.75373(18) 0.68023(14) 0.9965(2) 0.0325(5) Uani 1 1 d .
H7 H 0.728337 0.705043 1.062434 0.039 Uiso 1 1 calc R
C8 C 0.67731(19) 0.67571(14) 0.8651(2) 0.0336(5) Uani 1 1 d .
H8 H 0.600001 0.697877 0.839427 0.040 Uiso 1 1 calc R
C9 C 0.17472(18) 0.48485(14) 0.5720(2) 0.0301(5) Uani 1 1 d .
C10 C 0.12384(19) 0.52737(14) 0.6487(2) 0.0328(5) Uani 1 1 d .
H10 H 0.117509 0.587526 0.645564 0.039 Uiso 1 1 calc R
C11 C 0.08177(19) 0.48000(14) 0.7314(2) 0.0320(5) Uani 1 1 d .
H11 H 0.046321 0.508001 0.785894 0.038 Uiso 1 1 calc R
C12 C 0.09095(17) 0.39270(13) 0.7351(2) 0.0270(5) Uani 1 1 d .
C13 C 0.1409(2) 0.35175(15) 0.6545(2) 0.0349(5) Uani 1 1 d .
H13 H 0.146146 0.291542 0.655706 0.042 Uiso 1 1 calc R
C14 C 0.1831(2) 0.39841(15) 0.5718(2) 0.0359(6) Uani 1 1 d .
H14 H 0.217453 0.370754 0.515903 0.043 Uiso 1 1 calc R
C15 C -0.03073(19) 0.28402(14) 0.7945(2) 0.0313(5) Uani 1 1 d .
C16 C -0.1073(2) 0.27682(15) 0.6500(2) 0.0381(6) Uani 1 1 d .
H16A H -0.067454 0.242581 0.602640 0.057 Uiso 1 1 calc GR
H16B H -0.123074 0.333615 0.610091 0.057 Uiso 1 1 calc GR
H16C H -0.181523 0.249545 0.642664 0.057 Uiso 1 1 calc GR
O4 O 0.40227(19) 0.72161(13) 0.6827(2) 0.0705(6) Uani 1 1 d .
N6 N 0.3670(2) 0.85333(16) 0.5907(3) 0.0596(7) Uani 1 1 d .
C17 C 0.2910(3) 0.9259(2) 0.5602(4) 0.0933(13) Uani 1 1 d .
H17A H 0.336075 0.976567 0.601409 0.140 Uiso 1 1 calc GR
H17B H 0.227979 0.917125 0.595426 0.140 Uiso 1 1 calc GR
H17C H 0.257066 0.933544 0.462995 0.140 Uiso 1 1 calc GR
C18 C 0.4726(4) 0.8558(3) 0.5605(6) 0.142(2) Uani 1 1 d .
H18A H 0.452380 0.861193 0.463601 0.213 Uiso 1 1 calc GR
H18B H 0.517221 0.803382 0.591829 0.213 Uiso 1 1 calc GR
H18C H 0.520268 0.904633 0.605534 0.213 Uiso 1 1 calc GR
C19 C 0.3448(2) 0.7862(2) 0.6524(3) 0.0548(8) Uani 1 1 d .
H19 H 0.276536 0.788968 0.675301 0.066 Uiso 1 1 calc R

loop_
_atom_site_aniso_label
_atom_site_aniso_U_11
_atom_site_aniso_U_22
_atom_site_aniso_U_33
_atom_site_aniso_U_23
_atom_site_aniso_U_13
_atom_site_aniso_U_12
O1 0.0257(8) 0.0464(10) 0.0325(9) 0.0103(7) 0.0071(7) -0.0052(7)
O2 0.0260(8) 0.0582(11) 0.0283(9) 0.0002(7) 0.0090(7) -0.0081(7)
O3 0.0477(11) 0.0549(11) 0.0345(10) 0.0042(8) 0.0130(8) -0.0188(8)
N1 0.0287(10) 0.0522(13) 0.0313(11) 0.0045(9) 0.0099(8) -0.0061(9)
N2 0.0300(10) 0.0548(13) 0.0316(11) 0.0014(9) 0.0116(9) -0.0061(9)
N3 0.0282(10) 0.0432(12) 0.0360(11) 0.0052(9) 0.0061(9) -0.0054(9)
N4 0.0285(10) 0.0432(12) 0.0355(11) 0.0075(9) 0.0067(9) -0.0058(9)
N5 0.0282(10) 0.0381(11) 0.0252(10) -0.0001(8) 0.0102(8) -0.0042(8)
C1 0.0267(11) 0.0340(13) 0.0300(12) -0.0007(10) 0.0082(10) -0.0036(9)
C2 0.0252(11) 0.0389(13) 0.0286(12) -0.0009(10) 0.0106(9) -0.0024(9)
C3 0.0256(11) 0.0383(13) 0.0254(11) 0.0011(10) 0.0075(9) -0.0079(9)
C4 0.0316(12) 0.0410(14) 0.0301(12) -0.0048(10) 0.0140(10) 0.0001(10)
C5 0.0242(11) 0.0422(14) 0.0346(13) -0.0031(10) 0.0120(10) 0.0002(10)
C6 0.0285(11) 0.0302(12) 0.0279(12) -0.0008(9) 0.0112(9) -0.0048(9)
C7 0.0297(12) 0.0409(14) 0.0306(12) -0.0042(10) 0.0153(10) -0.0030(10)
C8 0.0240(11) 0.0416(14) 0.0377(13) 0.0010(11) 0.0140(10) -0.0013(10)
C9 0.0233(11) 0.0380(14) 0.0268(12) 0.0044(10) 0.0064(9) -0.0045(9)
C10 0.0312(12) 0.0280(12) 0.0347(13) 0.0003(10) 0.0064(10) -0.0002(9)
C11 0.0284(11) 0.0372(13) 0.0316(12) -0.0021(10) 0.0122(10) 0.0042(10)
C12 0.0224(10) 0.0328(12) 0.0251(11) 0.0011(10) 0.0078(9) -0.0019(9)
C13 0.0416(13) 0.0304(13) 0.0367(13) -0.0002(10) 0.0189(11) 0.0021(10)
C14 0.0396(13) 0.0401(14) 0.0323(13) -0.0018(11) 0.0184(11) 0.0008(11)
C15 0.0285(11) 0.0345(13) 0.0324(12) 0.0001(10) 0.0127(10) -0.0003(9)
C16 0.0328(12) 0.0489(15) 0.0307(13) -0.0016(11) 0.0089(10) -0.0042(11)
O4 0.0614(14) 0.0638(14) 0.0799(15) -0.0037(11) 0.0174(12) 0.0185(11)
N6 0.0539(15) 0.0533(15) 0.0676(17) -0.0100(13) 0.0168(13) 0.0101(12)
C17 0.085(3) 0.064(2) 0.093(3) -0.015(2) -0.014(2) 0.0271(19)
C18 0.131(4) 0.098(3) 0.253(7) 0.013(3) 0.136(5) 0.007(3)
C19 0.0429(16) 0.070(2) 0.0453(17) -0.0152(15) 0.0077(13) 0.0112(15)

loop_
_atom_type_symbol
_atom_type_description
_atom_type_scat_dispersion_real
_atom_type_scat_dispersion_imag
_atom_type_scat_source
C C 0.0033 0.0016 'International Tables Vol C Tables 4.2.6.8 and 6.1.1.4'
H H 0.0000 0.0000 'International Tables Vol C Tables 4.2.6.8 and 6.1.1.4'
N N 0.0061 0.0033 'International Tables Vol C Tables 4.2.6.8 and 6.1.1.4'
O O 0.0106 0.0060 'International Tables Vol C Tables 4.2.6.8 and 6.1.1.4'

loop_
_geom_angle_atom_site_label_1
_geom_angle_atom_site_label_2
_geom_angle_atom_site_label_3
_geom_angle
_geom_angle_site_symmetry_3
C1 O1 C9 117.07(16) .
C2 O2 C3 118.38(16) .
N2 N1 C1 116.27(18) .
N1 N2 C2 116.03(18) .
C2 N3 N4 116.69(19) .
C1 N4 N3 115.95(18) .
C12 N5 C6 115.18(16) 3_667
C15 N5 C6 118.73(17) 3_667
C15 N5 C12 124.68(17) .
N1 C1 O1 113.01(18) .
N4 C1 O1 119.89(19) .
N4 C1 N1 127.0(2) .
N2 C2 O2 113.02(18) .
N3 C2 O2 119.69(19) .
N3 C2 N2 127.0(2) .
C4 C3 O2 117.03(19) .
C4 C3 C8 122.2(2) .
C8 C3 O2 120.62(19) .
C3 C4 H4 120.5 .
C3 C4 C5 119.0(2) .
C5 C4 H4 120.5 .
C4 C5 H5 120.0 .
C6 C5 C4 120.1(2) .
C6 C5 H5 120.0 .
C5 C6 N5 120.67(19) 3_667
C5 C6 C7 119.9(2) .
C7 C6 N5 119.38(19) 3_667
C6 C7 H7 119.7 .
C8 C7 C6 120.6(2) .
C8 C7 H7 119.7 .
C3 C8 C7 118.1(2) .
C3 C8 H8 120.9 .
C7 C8 H8 120.9 .
C10 C9 O1 118.84(19) .
C14 C9 O1 118.44(19) .
C14 C9 C10 122.6(2) .
C9 C10 H10 121.0 .
C9 C10 C11 118.0(2) .
C11 C10 H10 121.0 .
C10 C11 H11 119.7 .
C12 C11 C10 120.6(2) .
C12 C11 H11 119.7 .
C11 C12 N5 119.70(18) .
C11 C12 C13 119.78(19) .
C13 C12 N5 120.41(19) .
C12 C13 H13 120.0 .
C12 C13 C14 120.0(2) .
C14 C13 H13 120.0 .
C9 C14 C13 118.9(2) .
C9 C14 H14 120.6 .
C13 C14 H14 120.6 .
O3 C15 N5 120.3(2) .
O3 C15 C16 121.9(2) .
N5 C15 C16 117.75(19) .
C15 C16 H16A 109.5 .
C15 C16 H16B 109.5 .
C15 C16 H16C 109.5 .
H16A C16 H16B 109.5 .
H16A C16 H16C 109.5 .
H16B C16 H16C 109.5 .
C17 N6 C18 119.1(3) .
C19 N6 C17 121.2(3) .
C19 N6 C18 119.6(3) .
N6 C17 H17A 109.5 .
N6 C17 H17B 109.5 .
N6 C17 H17C 109.5 .
H17A C17 H17B 109.5 .
H17A C17 H17C 109.5 .
H17B C17 H17C 109.5 .
N6 C18 H18A 109.5 .
N6 C18 H18B 109.5 .
N6 C18 H18C 109.5 .
H18A C18 H18B 109.5 .
H18A C18 H18C 109.5 .
H18B C18 H18C 109.5 .
O4 C19 N6 127.0(3) .
O4 C19 H19 116.5 .
N6 C19 H19 116.5 .

loop_
_geom_bond_atom_site_label_1
_geom_bond_atom_site_label_2
_geom_bond_distance
_geom_bond_site_symmetry_2
O1 C1 1.346(2) .
O1 C9 1.414(2) .
O2 C2 1.349(2) .
O2 C3 1.413(3) .
O3 C15 1.218(3) .
N1 N2 1.326(2) .
N1 C1 1.338(3) .
N2 C2 1.334(3) .
N3 N4 1.333(2) .
N3 C2 1.317(3) .
N4 C1 1.323(3) .
N5 C6 1.445(3) 3_667
N5 C12 1.442(2) .
N5 C15 1.372(3) .
C3 C4 1.372(3) .
C3 C8 1.382(3) .
C4 H4 0.9500 .
C4 C5 1.385(3) .
C5 H5 0.9500 .
C5 C6 1.379(3) .
C6 C7 1.387(3) .
C7 H7 0.9500 .
C7 C8 1.384(3) .
C8 H8 0.9500 .
C9 C10 1.369(3) .
C9 C14 1.365(3) .
C10 H10 0.9500 .
C10 C11 1.388(3) .
C11 H11 0.9500 .
C11 C12 1.379(3) .
C12 C13 1.381(3) .
C13 H13 0.9500 .
C13 C14 1.384(3) .
C14 H14 0.9500 .
C15 C16 1.498(3) .
C16 H16A 0.9800 .
C16 H16B 0.9800 .
C16 H16C 0.9800 .
O4 C19 1.212(3) .
N6 C17 1.434(4) .
N6 C18 1.438(4) .
N6 C19 1.324(4) .
C17 H17A 0.9800 .
C17 H17B 0.9800 .
C17 H17C 0.9800 .
C18 H18A 0.9800 .
C18 H18B 0.9800 .
C18 H18C 0.9800 .
C19 H19 0.9500 .
